data_4101491
loop_
_publ_author_name
'Jantunen, Kimberly C'
'Scott, Brian L'
'Hay, P Jeffrey'
'Gordon, John C'
'Kiplinger, Jaqueline L'

_publ_section_title
;
 Dearomatization and functionalization of terpyridine by lutetium(III)
 alkyl complexes.
;
_journal_issue 19
_journal_name_full 'Journal of the American Chemical Society'
_journal_page_first 6322
_journal_page_last 6323
_journal_paper_doi 10.1021/ja061161r
_journal_volume 128
_journal_year 2006
_chemical_formula_sum 'C45 H72 Lu N3 Si2'
_chemical_formula_weight 886.23
_chemical_melting_point 160.5(5)
_chemical_name_systematic
; 
 ? 
;
_space_group_IT_number 2
_symmetry_cell_setting triclinic
_symmetry_space_group_name_Hall '-P 1'
_symmetry_space_group_name_H-M 'P -1'
_atom_sites_solution_hydrogens geom
_atom_sites_solution_primary direct
_atom_sites_solution_secondary difmap
_audit_creation_method SHELXL-97
_cell_angle_alpha 98.937(2)
_cell_angle_beta 92.135(3)
_cell_angle_gamma 113.937(2)
_cell_formula_units_Z 2
_cell_length_a 10.7538(14)
_cell_length_b 11.8122(16)
_cell_length_c 20.525(3)
_cell_measurement_temperature 203(2)
_cell_volume 2339.4(5)
_computing_cell_refinement 'Bruker SAINT (v. 5.00, Bruker 1998)'
_computing_data_collection 'Siemens SMART (v. 4.202, Siemens 1996)'
_computing_data_reduction 'Bruker SAINT (v. 5.00, Bruker 1998)'
_computing_molecular_graphics 'Bruker AXS SHEXTL (v. 5.10)'
_computing_publication_material 'SHELXL-97 (Sheldrick, 1997)'
_computing_structure_refinement 'SHELXL-97 (Sheldrick, 1997)'
_computing_structure_solution 'SHELXS-97 (Sheldrick, 1990)'
_diffrn_ambient_temperature 203(2)
_diffrn_measured_fraction_theta_full 0.919
_diffrn_measured_fraction_theta_max 0.812
_diffrn_measurement_device_type 'Bruker P4/CCD'
_diffrn_measurement_method '\f scans'
_diffrn_radiation_monochromator graphite
_diffrn_radiation_source 'fine-focus sealed tube'
_diffrn_radiation_type MoK\a
_diffrn_radiation_wavelength 0.71073
_diffrn_reflns_av_R_equivalents 0.0510
_diffrn_reflns_av_sigmaI/netI 0.0826
_diffrn_reflns_limit_h_max 13
_diffrn_reflns_limit_h_min -14
_diffrn_reflns_limit_k_max 15
_diffrn_reflns_limit_k_min -15
_diffrn_reflns_limit_l_max 26
_diffrn_reflns_limit_l_min -27
_diffrn_reflns_number 23625
_diffrn_reflns_theta_full 25.00
_diffrn_reflns_theta_max 28.37
_diffrn_reflns_theta_min 1.92
_diffrn_standards_decay_% '< 2'
_diffrn_standards_interval_count 0
_diffrn_standards_interval_time 0
_exptl_absorpt_coefficient_mu 2.190
_exptl_absorpt_correction_T_max 0.8107
_exptl_absorpt_correction_T_min 0.6684
_exptl_absorpt_correction_type multi-scan
_exptl_absorpt_process_details 'SADABS (Sheldrick, 1996)'
_exptl_crystal_colour orange
_exptl_crystal_density_diffrn 1.224
_exptl_crystal_density_method 'not measured'
_exptl_crystal_description block
_exptl_crystal_F_000 888
_exptl_crystal_size_max 0.20
_exptl_crystal_size_mid 0.12
_exptl_crystal_size_min 0.10
_refine_diff_density_max 1.130
_refine_diff_density_min -0.658
_refine_diff_density_rms 0.099
_refine_ls_extinction_method none
_refine_ls_goodness_of_fit_ref 0.974
_refine_ls_hydrogen_treatment noref
_refine_ls_matrix_type full
_refine_ls_number_parameters 519
_refine_ls_number_reflns 9521
_refine_ls_number_restraints 0
_refine_ls_restrained_S_all 0.974
_refine_ls_R_factor_all 0.0770
_refine_ls_R_factor_gt 0.0438
_refine_ls_shift/su_max 0.008
_refine_ls_shift/su_mean 0.000
_refine_ls_structure_factor_coef Fsqd
_refine_ls_weighting_details 'calc w=1/[\s^2^(Fo^2^)+(0.0389P)^2^+0.0000P] where P=(Fo^2^+2Fc^2^)/3'
_refine_ls_weighting_scheme calc
_refine_ls_wR_factor_gt 0.0779
_refine_ls_wR_factor_ref 0.0857
_reflns_number_gt 6938
_reflns_number_total 9521
_reflns_threshold_expression >2sigma(I)
_cod_data_source_file ja061161rsi20060217_025138.cif
_cod_data_source_block lucptmsa
_cod_depositor_comments
;
The following automatic conversions were performed:

'_chemical_melting_point' value '160-161' was changed to '160.5(5)' -
the average value was taken and precision was estimated.

Automatic conversion script
Id: cif_fix_values 1646 2011-03-28 12:23:43Z adriana 
;
_cod_original_sg_symbol_H-M P-1
_cod_original_formula_sum 'C45 H72 N3 Lu Si2'
_cod_database_code 4101491

loop_
_symmetry_equiv_pos_as_xyz
'x, y, z'
'-x, -y, -z'

loop_
_atom_site_label
_atom_site_type_symbol
_atom_site_fract_x
_atom_site_fract_y
_atom_site_fract_z
_atom_site_U_iso_or_equiv
_atom_site_adp_type
_atom_site_occupancy
_atom_site_symmetry_multiplicity
_atom_site_calc_flag
_atom_site_refinement_flags
Lu1 Lu 0.59012(2) 0.69765(2) 0.720180(11) 0.03256(7) Uani 1 1 d .
Si1 Si 0.47507(19) 0.32784(14) 0.67941(8) 0.0559(5) Uani 1 1 d .
N1 N 0.5730(4) 0.7411(3) 0.8362(2) 0.0380(10) Uani 1 1 d .
N2 N 0.7916(4) 0.8357(3) 0.77720(19) 0.0321(9) Uani 1 1 d .
N3 N 0.7771(4) 0.7201(3) 0.6569(2) 0.0407(11) Uani 1 1 d .
C15 C 0.6809(5) 0.8297(4) 0.8772(2) 0.0365(12) Uani 1 1 d .
C20 C 0.8939(5) 0.8983(4) 0.7414(3) 0.0402(13) Uani 1 1 d .
C21 C 0.8948(5) 0.8238(4) 0.6776(3) 0.0372(12) Uani 1 1 d .
C23 C 0.9981(5) 0.7776(4) 0.5799(3) 0.0390(12) Uani 1 1 d .
C16 C 0.8120(5) 0.8934(4) 0.8466(2) 0.0400(13) Uani 1 1 d .
C19 C 0.9765(5) 1.0250(4) 0.7600(3) 0.0386(13) Uani 1 1 d .
C14 C 0.6731(5) 0.8558(4) 0.9448(3) 0.0387(13) Uani 1 1 d .
C18 C 0.9425(5) 1.0970(4) 0.8138(3) 0.0382(12) Uani 1 1 d .
C22 C 1.0043(5) 0.8538(5) 0.6394(3) 0.0436(14) Uani 1 1 d .
C13 C 0.5574(5) 0.7913(4) 0.9734(2) 0.0394(12) Uani 1 1 d .
C17 C 0.8549(5) 1.0326(4) 0.8546(3) 0.0385(13) Uani 1 1 d .
C12 C 0.4477(6) 0.6980(5) 0.9298(3) 0.0460(14) Uani 1 1 d .
C11 C 0.4588(5) 0.6780(5) 0.8637(3) 0.0430(13) Uani 1 1 d .
C24 C 0.8762(5) 0.6706(5) 0.5600(3) 0.0462(14) Uani 1 1 d .
C5 C 0.5244(7) 0.8737(5) 0.6885(4) 0.0613(17) Uani 1 1 d .
C25 C 0.7704(6) 0.6463(5) 0.5987(3) 0.0480(15) Uani 1 1 d .
C1 C 0.5393(6) 0.8102(6) 0.6297(3) 0.0582(17) Uani 1 1 d .
C26 C 0.5059(6) 0.4809(4) 0.7279(3) 0.0476(14) Uani 1 1 d .
H26A H 0.5618 0.4840 0.7669 0.057 Uiso 1 1 calc R
H26B H 0.4167 0.4653 0.7427 0.057 Uiso 1 1 calc R
C3 C 0.3525(5) 0.6779(5) 0.6703(3) 0.0461(14) Uani 1 1 d .
C2 C 0.4351(6) 0.6890(5) 0.6175(3) 0.0459(13) Uani 1 1 d .
C4 C 0.4112(6) 0.7954(6) 0.7140(3) 0.0528(15) Uani 1 1 d .
C9 C 0.3462(9) 0.8344(8) 0.7731(4) 0.112(3) Uani 1 1 d .
H9A H 0.4167 0.8898 0.8077 0.168 Uiso 1 1 calc R
H9B H 0.2877 0.7607 0.7892 0.168 Uiso 1 1 calc R
H9C H 0.2932 0.8771 0.7596 0.168 Uiso 1 1 calc R
C8 C 0.2199(6) 0.5673(7) 0.6747(4) 0.096(3) Uani 1 1 d .
H8A H 0.2170 0.5513 0.7191 0.144 Uiso 1 1 calc R
H8B H 0.2142 0.4940 0.6446 0.144 Uiso 1 1 calc R
H8C H 0.1442 0.5863 0.6630 0.144 Uiso 1 1 calc R
C6 C 0.6424(8) 0.8704(8) 0.5830(4) 0.119(4) Uani 1 1 d .
H6A H 0.6516 0.8057 0.5516 0.179 Uiso 1 1 calc R
H6B H 0.7295 0.9233 0.6081 0.179 Uiso 1 1 calc R
H6C H 0.6113 0.9202 0.5597 0.179 Uiso 1 1 calc R
C10 C 0.6151(9) 1.0110(6) 0.7166(5) 0.137(4) Uani 1 1 d .
H10A H 0.6015 1.0302 0.7622 0.206 Uiso 1 1 calc R
H10B H 0.5921 1.0636 0.6917 0.206 Uiso 1 1 calc R
H10C H 0.7093 1.0261 0.7136 0.206 Uiso 1 1 calc R
C7 C 0.4055(8) 0.5906(8) 0.5553(3) 0.093(3) Uani 1 1 d .
H7A H 0.3722 0.6165 0.5188 0.139 Uiso 1 1 calc R
H7B H 0.3376 0.5114 0.5620 0.139 Uiso 1 1 calc R
H7C H 0.4880 0.5816 0.5455 0.139 Uiso 1 1 calc R
C27 C 1.1135(5) 0.8085(5) 0.5350(3) 0.0474(14) Uani 1 1 d .
C35 C 0.9997(6) 1.2417(4) 0.8205(3) 0.0523(16) Uani 1 1 d .
C34 C 0.6770(6) 0.9098(5) 1.0871(3) 0.0612(18) Uani 1 1 d .
H34A H 0.6970 0.9892 1.0737 0.092 Uiso 1 1 calc R
H34B H 0.7508 0.8855 1.0789 0.092 Uiso 1 1 calc R
H34C H 0.6663 0.9179 1.1336 0.092 Uiso 1 1 calc R
C31 C 0.5460(6) 0.8106(5) 1.0480(3) 0.0542(16) Uani 1 1 d .
C29 C 1.1281(7) 0.6889(6) 0.5046(4) 0.101(3) Uani 1 1 d .
H29A H 1.0439 0.6305 0.4788 0.152 Uiso 1 1 calc R
H29B H 1.1490 0.6515 0.5394 0.152 Uiso 1 1 calc R
H29C H 1.2007 0.7096 0.4766 0.152 Uiso 1 1 calc R
C28 C 1.2508(6) 0.8959(6) 0.5730(3) 0.076(2) Uani 1 1 d .
H28A H 1.3209 0.9085 0.5437 0.114 Uiso 1 1 calc R
H28B H 1.2693 0.8593 0.6087 0.114 Uiso 1 1 calc R
H28C H 1.2494 0.9755 0.5907 0.114 Uiso 1 1 calc R
C36 C 0.9228(8) 1.2978(5) 0.8647(4) 0.099(3) Uani 1 1 d .
H36A H 0.9211 1.2720 0.9069 0.149 Uiso 1 1 calc R
H36B H 0.8307 1.2692 0.8444 0.149 Uiso 1 1 calc R
H36C H 0.9674 1.3881 0.8710 0.149 Uiso 1 1 calc R
C33 C 0.5193(8) 0.6844(6) 1.0702(3) 0.108(3) Uani 1 1 d .
H33A H 0.5088 0.6925 1.1167 0.162 Uiso 1 1 calc R
H33B H 0.5953 0.6631 1.0622 0.162 Uiso 1 1 calc R
H33C H 0.4374 0.6192 1.0456 0.162 Uiso 1 1 calc R
C38 C 0.9893(10) 1.2771(6) 0.7528(4) 0.112(3) Uani 1 1 d .
H38A H 0.8962 1.2345 0.7327 0.168 Uiso 1 1 calc R
H38B H 1.0473 1.2526 0.7250 0.168 Uiso 1 1 calc R
H38C H 1.0178 1.3666 0.7582 0.168 Uiso 1 1 calc R
C30 C 1.0816(8) 0.8651(9) 0.4812(4) 0.115(3) Uani 1 1 d .
H30A H 1.0779 0.9433 0.4998 0.173 Uiso 1 1 calc R
H30B H 0.9946 0.8084 0.4571 0.173 Uiso 1 1 calc R
H30C H 1.1514 0.8805 0.4517 0.173 Uiso 1 1 calc R
C37' C 1.152(4) 1.289(3) 0.854(2) 0.16(2) Uani 0.50 1 d P
C37 C 1.150(3) 1.311(2) 0.8416(19) 0.076(7) Uani 0.50 1 d P
C32 C 0.4307(7) 0.8500(9) 1.0617(4) 0.121(4) Uani 1 1 d .
H32A H 0.4484 0.9269 1.0460 0.182 Uiso 1 1 calc R
H32B H 0.4245 0.8629 1.1086 0.182 Uiso 1 1 calc R
H32C H 0.3460 0.7851 1.0393 0.182 Uiso 1 1 calc R
Si2 Si 0.92893(16) 0.71013(14) 0.87804(9) 0.0535(4) Uani 1 1 d .
C39 C 0.9330(5) 0.8718(5) 0.8828(3) 0.0460(14) Uani 1 1 d .
H39A H 0.9415 0.9073 0.9295 0.055 Uiso 1 1 calc R
H39B H 1.0170 0.9225 0.8661 0.055 Uiso 1 1 calc R
C43 C 0.4074(7) 0.1974(5) 0.7262(3) 0.074(2) Uani 1 1 d .
H43A H 0.4723 0.2126 0.7635 0.111 Uiso 1 1 calc R
H43B H 0.3921 0.1193 0.6978 0.111 Uiso 1 1 calc R
H43C H 0.3226 0.1928 0.7417 0.111 Uiso 1 1 calc R
C40 C 0.7799(6) 0.6045(6) 0.9137(4) 0.079(2) Uani 1 1 d .
H40A H 0.6972 0.5917 0.8882 0.118 Uiso 1 1 calc R
H40B H 0.7804 0.6420 0.9588 0.118 Uiso 1 1 calc R
H40C H 0.7848 0.5249 0.9128 0.118 Uiso 1 1 calc R
C41 C 0.9353(7) 0.6387(7) 0.7954(4) 0.098(3) Uani 1 1 d .
H41A H 0.9683 0.5747 0.7970 0.146 Uiso 1 1 calc R
H41B H 0.9958 0.7017 0.7731 0.146 Uiso 1 1 calc R
H41C H 0.8452 0.6013 0.7716 0.146 Uiso 1 1 calc R
C42 C 0.653(4) 0.335(3) 0.658(2) 0.116(18) Uani 0.50 1 d P
C42' C 0.608(5) 0.304(3) 0.633(2) 0.101(12) Uani 0.50 1 d P
C44 C 0.372(3) 0.294(2) 0.6008(13) 0.131(15) Uani 0.50 1 d P
C44' C 0.307(3) 0.264(2) 0.6144(15) 0.094(8) Uani 0.50 1 d P
C45 C 1.0870(7) 0.7310(6) 0.9284(4) 0.082(2) Uani 1 1 d .
H45A H 1.0811 0.6501 0.9346 0.124 Uiso 1 1 calc R
H45B H 1.0960 0.7827 0.9709 0.124 Uiso 1 1 calc R
H45C H 1.1652 0.7709 0.9058 0.124 Uiso 1 1 calc R
H6 H 1.080(5) 0.925(4) 0.653(2) 0.030(12) Uiso 1 1 d .
H5 H 1.032(4) 1.060(4) 0.731(2) 0.028(12) Uiso 1 1 d .
H3 H 0.748(5) 0.917(4) 0.971(2) 0.030(12) Uiso 1 1 d .
H2 H 0.373(5) 0.649(4) 0.946(3) 0.049(15) Uiso 1 1 d .
H4 H 0.697(5) 0.575(5) 0.588(2) 0.046(15) Uiso 1 1 d .
H1 H 0.386(5) 0.613(4) 0.833(2) 0.041(14) Uiso 1 1 d .
H7 H 0.820(5) 1.068(4) 0.885(2) 0.044(15) Uiso 1 1 d .
H8 H 0.867(5) 0.606(4) 0.517(2) 0.045(14) Uiso 1 1 d .

loop_
_atom_site_aniso_label
_atom_site_aniso_U_11
_atom_site_aniso_U_22
_atom_site_aniso_U_33
_atom_site_aniso_U_23
_atom_site_aniso_U_13
_atom_site_aniso_U_12
Lu1 0.03019(12) 0.03073(10) 0.03166(12) 0.00326(7) 0.00442(8) 0.00841(8)
Si1 0.0826(13) 0.0388(8) 0.0447(10) 0.0075(7) 0.0184(9) 0.0229(8)
N1 0.035(2) 0.037(2) 0.034(3) 0.0039(18) 0.005(2) 0.0076(18)
N2 0.034(2) 0.0250(18) 0.036(2) 0.0034(16) 0.0042(19) 0.0121(16)
N3 0.038(2) 0.035(2) 0.042(3) 0.0008(19) 0.010(2) 0.0101(19)
C15 0.038(3) 0.026(2) 0.038(3) 0.002(2) 0.008(2) 0.007(2)
C20 0.033(3) 0.031(2) 0.047(3) -0.004(2) 0.019(3) 0.007(2)
C21 0.036(3) 0.028(2) 0.045(3) 0.000(2) 0.008(2) 0.012(2)
C23 0.041(3) 0.036(3) 0.043(3) 0.006(2) 0.012(3) 0.020(2)
C16 0.044(3) 0.031(2) 0.034(3) 0.002(2) 0.010(3) 0.005(2)
C19 0.037(3) 0.031(2) 0.043(3) 0.007(2) 0.014(3) 0.008(2)
C14 0.034(3) 0.034(3) 0.034(3) 0.000(2) 0.002(2) 0.002(2)
C18 0.031(3) 0.027(2) 0.051(3) 0.005(2) 0.010(2) 0.007(2)
C22 0.032(3) 0.036(3) 0.053(4) 0.001(2) 0.008(3) 0.007(2)
C13 0.035(3) 0.041(3) 0.034(3) 0.004(2) 0.003(2) 0.009(2)
C17 0.036(3) 0.028(2) 0.042(3) -0.002(2) 0.006(3) 0.007(2)
C12 0.034(3) 0.050(3) 0.043(3) 0.008(3) 0.010(3) 0.007(3)
C11 0.034(3) 0.042(3) 0.037(3) -0.003(2) 0.001(3) 0.004(2)
C24 0.045(3) 0.044(3) 0.042(3) 0.000(2) 0.012(3) 0.013(3)
C5 0.066(4) 0.043(3) 0.073(5) 0.009(3) -0.017(4) 0.023(3)
C25 0.039(3) 0.042(3) 0.048(4) 0.002(3) 0.009(3) 0.005(3)
C1 0.041(4) 0.073(4) 0.070(5) 0.042(4) 0.011(3) 0.023(3)
C26 0.046(3) 0.044(3) 0.048(4) 0.006(2) 0.005(3) 0.015(2)
C3 0.034(3) 0.052(3) 0.056(4) 0.020(3) 0.007(3) 0.018(2)
C2 0.051(3) 0.067(4) 0.028(3) 0.004(3) -0.001(3) 0.035(3)
C4 0.066(4) 0.066(4) 0.039(4) -0.001(3) -0.003(3) 0.045(3)
C9 0.168(9) 0.174(9) 0.059(5) 0.008(5) 0.010(6) 0.143(8)
C8 0.040(4) 0.093(5) 0.154(8) 0.062(5) 0.013(5) 0.013(4)
C6 0.076(6) 0.169(8) 0.155(9) 0.126(7) 0.051(6) 0.057(6)
C10 0.112(7) 0.042(4) 0.237(12) 0.007(5) -0.087(7) 0.028(4)
C7 0.109(6) 0.141(7) 0.043(4) -0.026(4) -0.028(4) 0.085(6)
C27 0.040(3) 0.049(3) 0.052(4) 0.006(3) 0.019(3) 0.017(3)
C35 0.056(4) 0.025(2) 0.069(4) 0.005(2) 0.028(3) 0.009(2)
C34 0.061(4) 0.060(4) 0.036(3) -0.001(3) 0.009(3) 0.002(3)
C31 0.040(3) 0.067(4) 0.036(3) 0.003(3) 0.012(3) 0.004(3)
C29 0.081(5) 0.079(5) 0.131(7) -0.008(5) 0.065(5) 0.027(4)
C28 0.043(4) 0.096(5) 0.072(5) 0.000(4) 0.024(3) 0.015(3)
C36 0.139(7) 0.037(3) 0.137(7) 0.027(4) 0.083(6) 0.042(4)
C33 0.119(7) 0.085(5) 0.045(4) 0.020(4) -0.009(5) -0.034(5)
C38 0.189(9) 0.040(4) 0.106(7) 0.029(4) 0.050(7) 0.038(5)
C30 0.081(6) 0.182(9) 0.120(8) 0.104(7) 0.047(6) 0.061(6)
C37' 0.096(19) 0.008(7) 0.31(5) 0.019(14) -0.08(2) -0.025(9)
C37 0.041(11) 0.037(13) 0.152(19) 0.019(12) 0.013(11) 0.016(9)
C32 0.066(5) 0.214(10) 0.061(5) -0.043(6) 0.013(4) 0.059(6)
Si2 0.0415(9) 0.0459(9) 0.0708(12) 0.0156(8) 0.0032(9) 0.0144(7)
C39 0.032(3) 0.051(3) 0.046(3) 0.005(2) 0.005(3) 0.008(2)
C43 0.105(6) 0.046(3) 0.074(5) 0.015(3) 0.037(4) 0.031(3)
C40 0.060(4) 0.065(4) 0.113(6) 0.032(4) 0.015(4) 0.021(3)
C41 0.072(5) 0.105(6) 0.168(9) 0.091(6) 0.043(5) 0.064(5)
C42 0.13(3) 0.040(11) 0.19(4) 0.015(16) 0.11(3) 0.043(16)
C42' 0.13(3) 0.08(2) 0.10(2) 0.039(18) 0.08(2) 0.044(19)
C44 0.23(4) 0.031(9) 0.051(12) -0.015(8) -0.047(16) -0.009(14)
C44' 0.112(18) 0.052(13) 0.098(17) 0.019(10) -0.051(14) 0.016(12)
C45 0.058(4) 0.082(5) 0.109(7) 0.040(4) -0.006(4) 0.024(4)

loop_
_atom_type_symbol
_atom_type_description
_atom_type_scat_dispersion_real
_atom_type_scat_dispersion_imag
_atom_type_scat_source
C C 0.0033 0.0016 'International Tables Vol C Tables 4.2.6.8 and 6.1.1.4'
H H 0.0000 0.0000 'International Tables Vol C Tables 4.2.6.8 and 6.1.1.4'
N N 0.0061 0.0033 'International Tables Vol C Tables 4.2.6.8 and 6.1.1.4'
Si Si 0.0817 0.0704 'International Tables Vol C Tables 4.2.6.8 and 6.1.1.4'
Lu Lu -0.4720 5.8584 'International Tables Vol C Tables 4.2.6.8 and 6.1.1.4'

loop_
_geom_angle_atom_site_label_1
_geom_angle_atom_site_label_2
_geom_angle_atom_site_label_3
_geom_angle
N2 Lu1 C26 119.66(17)
N2 Lu1 N3 68.04(14)
C26 Lu1 N3 101.19(15)
N2 Lu1 N1 68.01(13)
C26 Lu1 N1 87.54(16)
N3 Lu1 N1 133.43(15)
N2 Lu1 C2 136.60(16)
C26 Lu1 C2 101.46(19)
N3 Lu1 C2 92.21(16)
N1 Lu1 C2 131.13(15)
N2 Lu1 C1 105.75(17)
C26 Lu1 C1 131.6(2)
N3 Lu1 C1 79.82(17)
N1 Lu1 C1 126.88(18)
C2 Lu1 C1 30.97(18)
N2 Lu1 C5 93.82(17)
C26 Lu1 C5 144.9(2)
N3 Lu1 C5 100.97(19)
N1 Lu1 C5 96.53(19)
C2 Lu1 C5 50.84(18)
C1 Lu1 C5 30.41(19)
N2 Lu1 C3 143.08(15)
C26 Lu1 C3 93.77(18)
N3 Lu1 C3 123.64(16)
N1 Lu1 C3 100.89(16)
C2 Lu1 C3 31.42(16)
C1 Lu1 C3 51.47(17)
C5 Lu1 C3 51.20(17)
N2 Lu1 C4 112.47(16)
C26 Lu1 C4 117.5(2)
N3 Lu1 C4 129.58(17)
N1 Lu1 C4 81.86(16)
C2 Lu1 C4 51.20(16)
C1 Lu1 C4 50.63(18)
C5 Lu1 C4 30.51(18)
C3 Lu1 C4 31.21(17)
C44 Si1 C26 112.3(10)
C44 Si1 C42' 88.4(19)
C26 Si1 C42' 121.1(11)
C44 Si1 C43 112.3(7)
C26 Si1 C43 113.6(3)
C42' Si1 C43 106.6(13)
C44 Si1 C42 106.5(18)
C26 Si1 C42 106.7(10)
C42' Si1 C42 19(2)
C43 Si1 C42 104.8(13)
C44 Si1 C44' 21.5(14)
C26 Si1 C44' 110.6(9)
C42' Si1 C44' 106.4(18)
C43 Si1 C44' 95.2(6)
C42 Si1 C44' 125.4(16)
C15 N1 C11 117.4(4)
C15 N1 Lu1 120.1(3)
C11 N1 Lu1 122.6(3)
C20 N2 C16 114.2(4)
C20 N2 Lu1 117.4(3)
C16 N2 Lu1 125.6(3)
C25 N3 C21 117.6(4)
C25 N3 Lu1 125.3(3)
C21 N3 Lu1 116.6(3)
N1 C15 C14 120.9(4)
N1 C15 C16 117.0(4)
C14 C15 C16 122.1(4)
N2 C20 C19 122.3(4)
N2 C20 C21 114.1(4)
C19 C20 C21 123.0(4)
N3 C21 C22 120.9(4)
N3 C21 C20 114.1(4)
C22 C21 C20 124.9(4)
C22 C23 C24 116.3(4)
C22 C23 C27 123.6(4)
C24 C23 C27 120.0(4)
N2 C16 C17 111.0(4)
N2 C16 C15 108.6(4)
C17 C16 C15 111.9(4)
N2 C16 C39 108.5(4)
C17 C16 C39 107.5(4)
C15 C16 C39 109.3(4)
C20 C19 C18 118.6(4)
C13 C14 C15 122.1(5)
C17 C18 C19 117.6(4)
C17 C18 C35 123.0(4)
C19 C18 C35 119.3(4)
C23 C22 C21 121.6(5)
C14 C13 C12 115.9(5)
C14 C13 C31 124.3(4)
C12 C13 C31 119.7(4)
C18 C17 C16 118.9(4)
C11 C12 C13 119.9(5)
N1 C11 C12 123.8(5)
C25 C24 C23 120.0(5)
C1 C5 C4 109.0(5)
C1 C5 C10 123.8(7)
C4 C5 C10 127.1(7)
C1 C5 Lu1 74.5(4)
C4 C5 Lu1 75.2(3)
C10 C5 Lu1 119.7(5)
N3 C25 C24 123.6(5)
C5 C1 C2 108.4(5)
C5 C1 C6 124.2(7)
C2 C1 C6 126.9(7)
C5 C1 Lu1 75.1(4)
C2 C1 Lu1 74.3(3)
C6 C1 Lu1 122.7(4)
Si1 C26 Lu1 141.5(3)
C4 C3 C2 106.1(5)
C4 C3 C8 127.1(6)
C2 C3 C8 126.5(6)
C4 C3 Lu1 74.5(3)
C2 C3 Lu1 73.4(3)
C8 C3 Lu1 122.3(4)
C1 C2 C3 108.1(5)
C1 C2 C7 126.1(6)
C3 C2 C7 125.5(6)
C1 C2 Lu1 74.7(3)
C3 C2 Lu1 75.1(3)
C7 C2 Lu1 121.1(4)
C5 C4 C3 108.4(5)
C5 C4 C9 126.0(6)
C3 C4 C9 124.9(6)
C5 C4 Lu1 74.3(3)
C3 C4 Lu1 74.3(3)
C9 C4 Lu1 124.9(4)
C30 C27 C28 110.2(6)
C30 C27 C29 109.0(6)
C28 C27 C29 105.9(5)
C30 C27 C23 109.3(5)
C28 C27 C23 112.1(5)
C29 C27 C23 110.3(4)
C37 C35 C36 110.0(11)
C37 C35 C38 101.3(15)
C36 C35 C38 107.1(6)
C37 C35 C18 114.8(11)
C36 C35 C18 112.5(4)
C38 C35 C18 110.4(5)
C37 C35 C37' 15(3)
C36 C35 C37' 109.5(16)
C38 C35 C37' 114.5(18)
C18 C35 C37' 103.1(12)
C34 C31 C32 108.8(5)
C34 C31 C13 112.0(4)
C32 C31 C13 109.6(5)
C34 C31 C33 107.7(6)
C32 C31 C33 111.3(6)
C13 C31 C33 107.4(5)
C37 C37' C35 69(9)
C37' C37 C35 96(8)
C41 Si2 C40 110.4(3)
C41 Si2 C45 106.8(3)
C40 Si2 C45 108.0(3)
C41 Si2 C39 112.6(3)
C40 Si2 C39 112.2(3)
C45 Si2 C39 106.5(3)
C16 C39 Si2 121.7(3)
C42' C42 Si1 71(7)
C42 C42' Si1 90(6)
C44' C44 Si1 94(4)
C44 C44' Si1 65(4)

loop_
_geom_bond_atom_site_label_1
_geom_bond_atom_site_label_2
_geom_bond_distance
Lu1 N2 2.253(4)
Lu1 C26 2.379(5)
Lu1 N3 2.381(4)
Lu1 N1 2.387(4)
Lu1 C2 2.601(6)
Lu1 C1 2.606(6)
Lu1 C5 2.613(6)
Lu1 C3 2.622(5)
Lu1 C4 2.624(5)
Si1 C44 1.81(3)
Si1 C26 1.816(5)
Si1 C42' 1.84(4)
Si1 C43 1.852(6)
Si1 C42 1.95(4)
Si1 C44' 2.00(3)
N1 C15 1.349(6)
N1 C11 1.350(6)
N2 C20 1.365(5)
N2 C16 1.447(6)
N3 C25 1.347(6)
N3 C21 1.350(6)
C15 C14 1.388(7)
C15 C16 1.517(6)
C20 C19 1.376(6)
C20 C21 1.462(6)
C21 C22 1.394(6)
C23 C22 1.383(7)
C23 C24 1.392(7)
C23 C27 1.531(6)
C16 C17 1.496(6)
C16 C39 1.604(8)
C19 C18 1.439(6)
C14 C13 1.377(6)
C18 C17 1.358(6)
C18 C35 1.544(6)
C13 C12 1.402(7)
C13 C31 1.530(7)
C12 C11 1.359(7)
C24 C25 1.371(7)
C5 C1 1.369(9)
C5 C4 1.378(8)
C5 C10 1.516(8)
C1 C2 1.390(8)
C1 C6 1.519(8)
C3 C4 1.411(8)
C3 C2 1.414(7)
C3 C8 1.511(7)
C2 C7 1.515(8)
C4 C9 1.523(8)
C27 C30 1.473(9)
C27 C28 1.511(8)
C27 C29 1.523(8)
C35 C37 1.50(3)
C35 C36 1.503(7)
C35 C38 1.526(9)
C35 C37' 1.59(4)
C34 C31 1.512(7)
C31 C32 1.513(9)
C31 C33 1.545(9)
C37' C37 0.40(8)
Si2 C41 1.791(9)
Si2 C40 1.847(6)
Si2 C45 1.862(7)
Si2 C39 1.879(5)
C42 C42' 0.64(8)
C44 C44' 0.74(5)
